data_7716248
loop_
_publ_author_name
'Kao, Cheng-Po'
'Lee, Jhen-Yi'
'Tang, Min-Cheng'
'Lee, Hon Man'

_publ_section_title
;
 Design and synthesis of versatile ligand precursors based on phosphonium
 ylides for palladalactam formation and catalytic investigation.
;
_journal_issue 25
_journal_name_full 'Dalton transactions (Cambridge, England : 2003)'
_journal_page_first 10475
_journal_page_last 10485
_journal_paper_doi 10.1039/d4dt00862f
_journal_volume 53
_journal_year 2024
_chemical_formula_sum 'C32 H27 Cl3 N2 O P Pd'
_chemical_formula_weight 699.27
_space_group_crystal_system monoclinic
_space_group_IT_number 14
_space_group_name_Hall '-P 2yn'
_space_group_name_H-M_alt 'P 1 21/n 1'
_atom_sites_solution_hydrogens geom
_audit_creation_method SHELXL-2014
_audit_update_record
;
2024-03-15 deposited with the CCDC.	2024-05-30 downloaded from the CCDC.
;
_cell_angle_alpha 90
_cell_angle_beta 100.750(5)
_cell_angle_gamma 90
_cell_formula_units_Z 4
_cell_length_a 13.0545(11)
_cell_length_b 14.5057(12)
_cell_length_c 16.7574(14)
_cell_measurement_reflns_used 6587
_cell_measurement_temperature 150(2)
_cell_measurement_theta_max 22.6
_cell_measurement_theta_min 2.2
_cell_volume 3117.6(5)
_computing_cell_refinement 'SAINT (Bruker, 2012)'
_computing_data_collection 'APEX2 (Bruker AXS, 2012)'
_computing_data_reduction 'SAINT (Bruker, 2012)'
_computing_molecular_graphics 'DIAMOND (Brandenburg, 1999)'
_computing_publication_material 'SHELXL (Sheldrick, 2015)'
_computing_structure_refinement 'SHELXL (Sheldrick, 2015)'
_computing_structure_solution 'SHELXL (Sheldrick, 2015)'
_diffrn_ambient_temperature 150(2)
_diffrn_measured_fraction_theta_full 1.000
_diffrn_measured_fraction_theta_max 1.000
_diffrn_measurement_device 'three-circle diffractometer'
_diffrn_measurement_device_type 'Bruker APEXII CCD area-detector'
_diffrn_measurement_method '\f and \w'
_diffrn_radiation_probe x-ray
_diffrn_radiation_type MoK\a
_diffrn_radiation_wavelength 0.71073
_diffrn_reflns_av_R_equivalents 0.0727
_diffrn_reflns_av_unetI/netI 0.0420
_diffrn_reflns_Laue_measured_fraction_full 1.000
_diffrn_reflns_Laue_measured_fraction_max 1.000
_diffrn_reflns_limit_h_max 16
_diffrn_reflns_limit_h_min -16
_diffrn_reflns_limit_k_max 18
_diffrn_reflns_limit_k_min -18
_diffrn_reflns_limit_l_max 21
_diffrn_reflns_limit_l_min -21
_diffrn_reflns_number 54305
_diffrn_reflns_point_group_measured_fraction_full 1.000
_diffrn_reflns_point_group_measured_fraction_max 1.000
_diffrn_reflns_theta_full 25.242
_diffrn_reflns_theta_max 27.000
_diffrn_reflns_theta_min 1.822
_diffrn_source 'sealed X-ray tube'
_diffrn_source_type 'Bruker water-cooled sealed X-ray tube'
_diffrn_standards_decay_% 0
_diffrn_standards_interval_count 0
_diffrn_standards_interval_time 0
_diffrn_standards_number 0
_exptl_absorpt_coefficient_mu 0.932
_exptl_absorpt_correction_T_max 0.7458
_exptl_absorpt_correction_T_min 0.6687
_exptl_absorpt_correction_type multi-scan
_exptl_absorpt_process_details 'SADABS (Sheldrick, 2003)'
_exptl_crystal_colour yellow
_exptl_crystal_density_diffrn 1.490
_exptl_crystal_density_method 'not measured'
_exptl_crystal_description block
_exptl_crystal_F_000 1412
_exptl_crystal_size_max 0.250
_exptl_crystal_size_mid 0.200
_exptl_crystal_size_min 0.200
_refine_diff_density_max 2.209
_refine_diff_density_min -1.112
_refine_diff_density_rms 0.112
_refine_ls_extinction_method none
_refine_ls_goodness_of_fit_ref 1.064
_refine_ls_hydrogen_treatment constr
_refine_ls_matrix_type full
_refine_ls_number_parameters 361
_refine_ls_number_reflns 6818
_refine_ls_number_restraints 0
_refine_ls_restrained_S_all 1.064
_refine_ls_R_factor_all 0.0605
_refine_ls_R_factor_gt 0.0449
_refine_ls_shift/su_max 0.001
_refine_ls_shift/su_mean 0.000
_refine_ls_structure_factor_coef Fsqd
_refine_ls_weighting_details 'w=1/[\s^2^(Fo^2^)+(0.0656P)^2^+5.5179P] where P=(Fo^2^+2Fc^2^)/3'
_refine_ls_weighting_scheme calc
_refine_ls_wR_factor_gt 0.1184
_refine_ls_wR_factor_ref 0.1307
_reflns_Friedel_coverage 0.000
_reflns_number_gt 5376
_reflns_number_total 6818
_reflns_threshold_expression I>2\s
_cod_data_source_file d4dt00862f2.cif
_cod_data_source_block wpph3
_cod_depositor_comments 'Adding full bibliography for 7716247--7716254.cif.'
_cod_original_sg_symbol_H-M 'P 21/n'
_cod_database_code 7716248
_shelx_space_group_comment
;
The symmetry employed for this shelxl refinement is uniquely defined
by the following loop, which should always be used as a source of
symmetry information in preference to the above space-group names.
They are only intended as comments.
;
_shelx_estimated_absorpt_t_min 0.800
_shelx_estimated_absorpt_t_max 0.836
_shelxl_version_number 2014-3

loop_
_space_group_symop_operation_xyz
'x, y, z'
'-x+1/2, y+1/2, -z+1/2'
'-x, -y, -z'
'x-1/2, -y-1/2, z-1/2'

loop_
_atom_site_label
_atom_site_type_symbol
_atom_site_fract_x
_atom_site_fract_y
_atom_site_fract_z
_atom_site_U_iso_or_equiv
_atom_site_adp_type
_atom_site_occupancy
_atom_site_site_symmetry_order
_atom_site_calc_flag
_atom_site_refinement_flags_posn
_atom_site_refinement_flags_adp
_atom_site_refinement_flags_occupancy
_atom_site_disorder_assembly
_atom_site_disorder_group
C1 C -0.1464(3) 0.3154(3) 0.9996(2) 0.0234(8) Uani 1 1 d . . . . .
C2 C -0.1063(4) 0.2304(3) 1.0313(3) 0.0353(10) Uani 1 1 d . . . . .
H2 H -0.0417 0.2086 1.0203 0.042 Uiso 1 1 calc R U . . .
C3 C -0.1602(4) 0.1788(4) 1.0783(3) 0.0488(13) Uani 1 1 d . . . . .
H3 H -0.1318 0.1219 1.1004 0.059 Uiso 1 1 calc R U . . .
C4 C -0.2558(4) 0.2085(4) 1.0941(3) 0.0515(14) Uani 1 1 d . . . . .
H4 H -0.2926 0.1723 1.1267 0.062 Uiso 1 1 calc R U . . .
C5 C -0.2964(4) 0.2907(4) 1.0621(3) 0.0418(11) Uani 1 1 d . . . . .
H5 H -0.3621 0.3110 1.0720 0.050 Uiso 1 1 calc R U . . .
C6 C -0.2419(3) 0.3446(3) 1.0153(2) 0.0293(9) Uani 1 1 d . . . . .
H6 H -0.2703 0.4018 0.9941 0.035 Uiso 1 1 calc R U . . .
C7 C 0.0091(3) 0.3718(2) 0.9543(2) 0.0202(7) Uani 1 1 d . . . . .
C8 C 0.0277(3) 0.4539(2) 0.9014(2) 0.0206(7) Uani 1 1 d . . . . .
H8 H 0.0610 0.5060 0.9359 0.025 Uiso 1 1 calc R U . . .
C9 C 0.0643(3) 0.3121(3) 0.7863(2) 0.0217(7) Uani 1 1 d . . . . .
C10 C -0.0404(3) 0.2915(3) 0.7589(3) 0.0325(9) Uani 1 1 d . . . . .
H10 H -0.0921 0.3373 0.7601 0.039 Uiso 1 1 calc R U . . .
C11 C -0.0689(3) 0.2043(3) 0.7300(3) 0.0388(11) Uani 1 1 d . . . . .
H11 H -0.1404 0.1897 0.7122 0.047 Uiso 1 1 calc R U . . .
C12 C 0.0062(4) 0.1384(3) 0.7269(3) 0.0406(11) Uani 1 1 d . . . . .
H12 H -0.0135 0.0789 0.7058 0.049 Uiso 1 1 calc R U . . .
C13 C 0.1089(4) 0.1584(3) 0.7539(3) 0.0410(11) Uani 1 1 d . . . . .
H13 H 0.1602 0.1123 0.7523 0.049 Uiso 1 1 calc R U . . .
C14 C 0.1393(3) 0.2450(3) 0.7838(3) 0.0317(9) Uani 1 1 d . . . . .
H14 H 0.2110 0.2584 0.8024 0.038 Uiso 1 1 calc R U . . .
C15 C 0.0858(3) 0.5093(3) 0.7480(2) 0.0242(8) Uani 1 1 d . . . . .
C16 C 0.0645(5) 0.4855(3) 0.6666(3) 0.0468(13) Uani 1 1 d . . . . .
H16 H 0.0541 0.4229 0.6506 0.056 Uiso 1 1 calc R U . . .
C17 C 0.0589(6) 0.5546(4) 0.6089(3) 0.0682(19) Uani 1 1 d . . . . .
H17 H 0.0460 0.5386 0.5530 0.082 Uiso 1 1 calc R U . . .
C18 C 0.0714(5) 0.6459(4) 0.6309(3) 0.0568(15) Uani 1 1 d . . . . .
H18 H 0.0665 0.6923 0.5903 0.068 Uiso 1 1 calc R U . . .
C19 C 0.0910(3) 0.6697(3) 0.7113(3) 0.0346(10) Uani 1 1 d . . . . .
H19 H 0.0974 0.7327 0.7268 0.042 Uiso 1 1 calc R U . . .
C20 C 0.1016(3) 0.6017(3) 0.7700(3) 0.0293(9) Uani 1 1 d . . . . .
H20 H 0.1197 0.6180 0.8257 0.035 Uiso 1 1 calc R U . . .
C21 C 0.2401(3) 0.4207(2) 0.8659(2) 0.0231(8) Uani 1 1 d . . . . .
C22 C 0.3090(3) 0.4249(3) 0.8103(3) 0.0285(9) Uani 1 1 d . . . . .
C23 C 0.4155(3) 0.4167(3) 0.8390(3) 0.0309(9) Uani 1 1 d . . . . .
H23 H 0.4624 0.4184 0.8019 0.037 Uiso 1 1 calc R U . . .
C24 C 0.4537(3) 0.4061(3) 0.9210(3) 0.0349(10) Uani 1 1 d . . . . .
H24 H 0.5267 0.4008 0.9400 0.042 Uiso 1 1 calc R U . . .
C25 C 0.3862(3) 0.4032(3) 0.9755(3) 0.0343(10) Uani 1 1 d . . . . .
H25 H 0.4133 0.3964 1.0319 0.041 Uiso 1 1 calc R U . . .
C26 C 0.2793(3) 0.4100(3) 0.9489(3) 0.0291(9) Uani 1 1 d . . . . .
H26 H 0.2332 0.4074 0.9866 0.035 Uiso 1 1 calc R U . . .
C27 C -0.1272(3) 0.6677(3) 0.8154(2) 0.0281(8) Uani 1 1 d . . . . .
H27 H -0.1003 0.6773 0.8715 0.034 Uiso 1 1 calc R U . . .
C28 C -0.1471(3) 0.7443(3) 0.7650(3) 0.0326(9) Uani 1 1 d . . . . .
H28 H -0.1348 0.8048 0.7863 0.039 Uiso 1 1 calc R U . . .
C29 C -0.1846(4) 0.7309(3) 0.6842(3) 0.0393(11) Uani 1 1 d . . . . .
H29 H -0.1982 0.7819 0.6481 0.047 Uiso 1 1 calc R U . . .
C30 C -0.2022(4) 0.6421(4) 0.6561(3) 0.0474(13) Uani 1 1 d . . . . .
H30 H -0.2285 0.6311 0.6001 0.057 Uiso 1 1 calc R U . . .
C31 C -0.1818(4) 0.5691(3) 0.7093(2) 0.0356(10) Uani 1 1 d . . . . .
H31 H -0.1949 0.5082 0.6892 0.043 Uiso 1 1 calc R U . . .
C32 C 0.7911(6) 0.8633(5) 1.0094(4) 0.086(2) Uani 1 1 d . . . . .
H32A H 0.8302 0.8059 1.0261 0.103 Uiso 1 1 calc R U . . .
H32B H 0.7687 0.8900 1.0578 0.103 Uiso 1 1 calc R U . . .
Cl1 Cl -0.31563(7) 0.47399(7) 0.84443(6) 0.0300(2) Uani 1 1 d . . . . .
Cl2 Cl 0.68330(16) 0.83908(16) 0.93581(11) 0.0869(6) Uani 1 1 d . . . . .
Cl3 Cl 0.8743(2) 0.94497(19) 0.9686(3) 0.1699(16) Uani 1 1 d . . . . .
N1 N -0.0935(2) 0.3740(2) 0.95321(18) 0.0215(6) Uani 1 1 d . . . . .
N2 N -0.1439(2) 0.5816(2) 0.78875(19) 0.0230(7) Uani 1 1 d . . . . .
O1 O 0.0772(2) 0.31873(19) 0.98842(17) 0.0299(6) Uani 1 1 d . . . . .
P1 P 0.10207(7) 0.42447(6) 0.82727(6) 0.0188(2) Uani 1 1 d . . . . .
Pd1 Pd -0.13146(2) 0.47410(2) 0.86891(2) 0.01852(10) Uani 1 1 d . . . . .

loop_
_atom_site_aniso_label
_atom_site_aniso_U_11
_atom_site_aniso_U_22
_atom_site_aniso_U_33
_atom_site_aniso_U_23
_atom_site_aniso_U_13
_atom_site_aniso_U_12
C1 0.0217(19) 0.027(2) 0.0204(18) 0.0006(15) 0.0021(14) -0.0058(15)
C2 0.033(2) 0.031(2) 0.042(2) 0.0078(19) 0.0063(19) -0.0026(18)
C3 0.050(3) 0.042(3) 0.052(3) 0.024(2) 0.004(2) -0.007(2)
C4 0.046(3) 0.064(3) 0.044(3) 0.021(3) 0.007(2) -0.019(3)
C5 0.033(2) 0.061(3) 0.034(2) 0.007(2) 0.0107(19) -0.007(2)
C6 0.022(2) 0.037(2) 0.028(2) 0.0013(17) 0.0047(16) -0.0040(17)
C7 0.0190(18) 0.0219(18) 0.0191(17) -0.0037(14) 0.0023(14) 0.0009(14)
C8 0.0171(18) 0.0218(18) 0.0215(18) -0.0023(14) 0.0001(14) 0.0020(14)
C9 0.0213(19) 0.0247(19) 0.0199(18) -0.0036(14) 0.0058(14) -0.0040(15)
C10 0.022(2) 0.031(2) 0.043(2) -0.0119(19) 0.0025(17) -0.0006(17)
C11 0.023(2) 0.037(2) 0.055(3) -0.016(2) 0.0031(19) -0.0055(18)
C12 0.034(2) 0.028(2) 0.058(3) -0.015(2) 0.006(2) -0.0086(19)
C13 0.031(2) 0.024(2) 0.066(3) -0.014(2) 0.007(2) 0.0004(18)
C14 0.024(2) 0.024(2) 0.046(2) -0.0087(18) 0.0050(18) 0.0000(16)
C15 0.0216(19) 0.0252(19) 0.0276(19) 0.0017(16) 0.0091(15) -0.0002(15)
C16 0.079(4) 0.035(3) 0.027(2) -0.0025(19) 0.011(2) -0.005(2)
C17 0.127(6) 0.055(3) 0.020(2) 0.005(2) 0.008(3) -0.007(4)
C18 0.086(4) 0.044(3) 0.041(3) 0.018(2) 0.014(3) -0.001(3)
C19 0.032(2) 0.028(2) 0.045(3) 0.0088(19) 0.011(2) -0.0034(18)
C20 0.026(2) 0.032(2) 0.030(2) 0.0006(17) 0.0054(16) -0.0031(17)
C21 0.0176(18) 0.0177(17) 0.034(2) -0.0040(15) 0.0049(15) -0.0028(14)
C22 0.022(2) 0.0233(19) 0.043(2) -0.0054(17) 0.0116(17) -0.0015(16)
C23 0.0185(19) 0.025(2) 0.053(3) -0.0055(19) 0.0148(18) -0.0052(16)
C24 0.017(2) 0.029(2) 0.057(3) -0.002(2) 0.0020(18) -0.0018(16)
C25 0.023(2) 0.037(2) 0.040(2) -0.0039(19) -0.0015(18) -0.0023(17)
C26 0.023(2) 0.030(2) 0.033(2) -0.0038(17) 0.0053(16) -0.0016(16)
C27 0.026(2) 0.029(2) 0.029(2) 0.0020(17) 0.0053(16) 0.0011(16)
C28 0.036(2) 0.022(2) 0.040(2) 0.0057(18) 0.0084(19) 0.0014(17)
C29 0.047(3) 0.034(2) 0.035(2) 0.0137(19) 0.003(2) 0.001(2)
C30 0.065(3) 0.044(3) 0.029(2) 0.008(2) -0.003(2) 0.000(2)
C31 0.050(3) 0.031(2) 0.024(2) -0.0008(17) 0.0034(19) -0.004(2)
C32 0.098(6) 0.072(5) 0.077(5) -0.014(4) -0.013(4) 0.037(4)
Cl1 0.0160(4) 0.0324(5) 0.0408(6) 0.0067(4) 0.0032(4) 0.0028(4)
Cl2 0.0837(13) 0.1155(16) 0.0574(10) 0.0097(10) 0.0025(9) 0.0003(11)
Cl3 0.111(2) 0.0746(15) 0.300(5) 0.007(2) -0.024(3) 0.0068(15)
N1 0.0184(16) 0.0215(15) 0.0244(15) 0.0004(13) 0.0029(12) -0.0009(12)
N2 0.0197(16) 0.0250(16) 0.0232(16) 0.0018(13) 0.0011(12) 0.0025(13)
O1 0.0226(15) 0.0322(15) 0.0341(15) 0.0104(12) 0.0035(12) 0.0085(12)
P1 0.0152(4) 0.0188(4) 0.0230(5) -0.0019(4) 0.0048(3) -0.0011(3)
Pd1 0.01565(16) 0.01792(15) 0.02193(16) 0.00127(11) 0.00336(10) 0.00174(10)

loop_
_atom_type_symbol
_atom_type_description
_atom_type_scat_dispersion_real
_atom_type_scat_dispersion_imag
_atom_type_scat_source
C C 0.0033 0.0016 'International Tables Vol C Tables 4.2.6.8 and 6.1.1.4'
H H 0.0000 0.0000 'International Tables Vol C Tables 4.2.6.8 and 6.1.1.4'
N N 0.0061 0.0033 'International Tables Vol C Tables 4.2.6.8 and 6.1.1.4'
O O 0.0106 0.0060 'International Tables Vol C Tables 4.2.6.8 and 6.1.1.4'
P P 0.1023 0.0942 'International Tables Vol C Tables 4.2.6.8 and 6.1.1.4'
Cl Cl 0.1484 0.1585 'International Tables Vol C Tables 4.2.6.8 and 6.1.1.4'
Pd Pd -0.9988 1.0072 'International Tables Vol C Tables 4.2.6.8 and 6.1.1.4'

loop_
_geom_angle_atom_site_label_1
_geom_angle_atom_site_label_2
_geom_angle_atom_site_label_3
_geom_angle
_geom_angle_site_symmetry_1
_geom_angle_site_symmetry_3
_geom_angle_publ_flag
C6 C1 C2 118.7(4) . . ?
C6 C1 N1 118.0(4) . . ?
C2 C1 N1 123.3(4) . . ?
C3 C2 C1 120.1(4) . . ?
C3 C2 H2 119.9 . . ?
C1 C2 H2 119.9 . . ?
C2 C3 C4 120.9(5) . . ?
C2 C3 H3 119.5 . . ?
C4 C3 H3 119.5 . . ?
C5 C4 C3 119.3(4) . . ?
C5 C4 H4 120.3 . . ?
C3 C4 H4 120.3 . . ?
C4 C5 C6 120.5(5) . . ?
C4 C5 H5 119.8 . . ?
C6 C5 H5 119.8 . . ?
C1 C6 C5 120.4(4) . . ?
C1 C6 H6 119.8 . . ?
C5 C6 H6 119.8 . . ?
O1 C7 N1 130.9(4) . . ?
O1 C7 C8 125.2(3) . . ?
N1 C7 C8 103.9(3) . . ?
C7 C8 P1 112.7(2) . . ?
C7 C8 Pd1 90.1(2) . . ?
P1 C8 Pd1 120.41(19) . . ?
C7 C8 H8 110.6 . . ?
P1 C8 H8 110.6 . . ?
Pd1 C8 H8 110.6 . . ?
C14 C9 C10 119.6(4) . . ?
C14 C9 P1 120.2(3) . . ?
C10 C9 P1 120.2(3) . . ?
C11 C10 C9 119.8(4) . . ?
C11 C10 H10 120.1 . . ?
C9 C10 H10 120.1 . . ?
C12 C11 C10 120.1(4) . . ?
C12 C11 H11 119.9 . . ?
C10 C11 H11 119.9 . . ?
C13 C12 C11 120.1(4) . . ?
C13 C12 H12 119.9 . . ?
C11 C12 H12 119.9 . . ?
C12 C13 C14 120.8(4) . . ?
C12 C13 H13 119.6 . . ?
C14 C13 H13 119.6 . . ?
C13 C14 C9 119.5(4) . . ?
C13 C14 H14 120.2 . . ?
C9 C14 H14 120.2 . . ?
C16 C15 C20 119.5(4) . . ?
C16 C15 P1 122.2(3) . . ?
C20 C15 P1 118.2(3) . . ?
C15 C16 C17 118.8(5) . . ?
C15 C16 H16 120.6 . . ?
C17 C16 H16 120.6 . . ?
C18 C17 C16 121.5(5) . . ?
C18 C17 H17 119.3 . . ?
C16 C17 H17 119.3 . . ?
C19 C18 C17 119.8(5) . . ?
C19 C18 H18 120.1 . . ?
C17 C18 H18 120.1 . . ?
C18 C19 C20 119.8(4) . . ?
C18 C19 H19 120.1 . . ?
C20 C19 H19 120.1 . . ?
C19 C20 C15 120.5(4) . . ?
C19 C20 H20 119.7 . . ?
C15 C20 H20 119.7 . . ?
C26 C21 C22 120.1(4) . . ?
C26 C21 P1 121.1(3) . . ?
C22 C21 P1 118.7(3) . . ?
C23 C22 C21 119.2(4) . . ?
C24 C23 C22 120.4(4) . . ?
C24 C23 H23 119.8 . . ?
C22 C23 H23 119.8 . . ?
C23 C24 C25 120.3(4) . . ?
C23 C24 H24 119.8 . . ?
C25 C24 H24 119.8 . . ?
C24 C25 C26 120.8(4) . . ?
C24 C25 H25 119.6 . . ?
C26 C25 H25 119.6 . . ?
C25 C26 C21 119.2(4) . . ?
C25 C26 H26 120.4 . . ?
C21 C26 H26 120.4 . . ?
N2 C27 C28 123.0(4) . . ?
N2 C27 H27 118.5 . . ?
C28 C27 H27 118.5 . . ?
C29 C28 C27 118.7(4) . . ?
C29 C28 H28 120.6 . . ?
C27 C28 H28 120.6 . . ?
C28 C29 C30 118.6(4) . . ?
C28 C29 H29 120.7 . . ?
C30 C29 H29 120.7 . . ?
C29 C30 C31 119.9(4) . . ?
C29 C30 H30 120.1 . . ?
C31 C30 H30 120.1 . . ?
N2 C31 C30 121.9(4) . . ?
N2 C31 H31 119.0 . . ?
C30 C31 H31 119.0 . . ?
Cl2 C32 Cl3 109.1(4) . . ?
Cl2 C32 H32A 109.9 . . ?
Cl3 C32 H32A 109.9 . . ?
Cl2 C32 H32B 109.9 . . ?
Cl3 C32 H32B 109.9 . . ?
H32A C32 H32B 108.3 . . ?
C7 N1 C1 124.7(3) . . ?
C7 N1 Pd1 98.1(2) . . ?
C1 N1 Pd1 137.2(2) . . ?
C27 N2 C31 117.8(4) . . ?
C27 N2 Pd1 120.5(3) . . ?
C31 N2 Pd1 121.2(3) . . ?
C8 P1 C15 110.50(17) . . ?
C8 P1 C21 113.57(18) . . ?
C15 P1 C21 105.05(18) . . ?
C8 P1 C9 109.87(17) . . ?
C15 P1 C9 110.60(18) . . ?
C21 P1 C9 107.13(17) . . ?
N1 Pd1 N2 170.31(12) . . ?
N1 Pd1 C8 67.12(13) . . ?
N2 Pd1 C8 103.52(14) . . ?
N1 Pd1 Cl1 103.28(9) . . ?
N2 Pd1 Cl1 86.14(9) . . ?
C8 Pd1 Cl1 170.26(11) . . ?

loop_
_geom_bond_atom_site_label_1
_geom_bond_atom_site_label_2
_geom_bond_distance
_geom_bond_site_symmetry_2
_geom_bond_publ_flag
C1 C6 1.389(5) . ?
C1 C2 1.405(6) . ?
C1 N1 1.415(5) . ?
C2 C3 1.373(6) . ?
C2 H2 0.9500 . ?
C3 C4 1.392(8) . ?
C3 H3 0.9500 . ?
C4 C5 1.372(7) . ?
C4 H4 0.9500 . ?
C5 C6 1.393(6) . ?
C5 H5 0.9500 . ?
C6 H6 0.9500 . ?
C7 O1 1.233(4) . ?
C7 N1 1.336(5) . ?
C7 C8 1.531(5) . ?
C8 P1 1.766(4) . ?
C8 Pd1 2.068(4) . ?
C8 H8 1.0000 . ?
C9 C14 1.387(5) . ?
C9 C10 1.390(5) . ?
C9 P1 1.801(4) . ?
C10 C11 1.381(6) . ?
C10 H10 0.9500 . ?
C11 C12 1.377(6) . ?
C11 H11 0.9500 . ?
C12 C13 1.364(6) . ?
C12 H12 0.9500 . ?
C13 C14 1.381(6) . ?
C13 H13 0.9500 . ?
C14 H14 0.9500 . ?
C15 C16 1.384(6) . ?
C15 C20 1.395(6) . ?
C15 P1 1.794(4) . ?
C16 C17 1.385(7) . ?
C16 H16 0.9500 . ?
C17 C18 1.377(8) . ?
C17 H17 0.9500 . ?
C18 C19 1.368(7) . ?
C18 H18 0.9500 . ?
C19 C20 1.381(6) . ?
C19 H19 0.9500 . ?
C20 H20 0.9500 . ?
C21 C26 1.398(6) . ?
C21 C22 1.412(5) . ?
C21 P1 1.798(4) . ?
C22 C23 1.389(6) . ?
C23 C24 1.380(6) . ?
C23 H23 0.9500 . ?
C24 C25 1.385(6) . ?
C24 H24 0.9500 . ?
C25 C26 1.387(6) . ?
C25 H25 0.9500 . ?
C26 H26 0.9500 . ?
C27 N2 1.330(5) . ?
C27 C28 1.391(6) . ?
C27 H27 0.9500 . ?
C28 C29 1.365(6) . ?
C28 H28 0.9500 . ?
C29 C30 1.376(7) . ?
C29 H29 0.9500 . ?
C30 C31 1.378(6) . ?
C30 H30 0.9500 . ?
C31 N2 1.343(5) . ?
C31 H31 0.9500 . ?
C32 Cl2 1.725(7) . ?
C32 Cl3 1.824(9) . ?
C32 H32A 0.9900 . ?
C32 H32B 0.9900 . ?
Cl1 Pd1 2.3624(10) . ?
N1 Pd1 2.022(3) . ?
N2 Pd1 2.045(3) . ?

loop_
_geom_hbond_atom_site_label_D
_geom_hbond_atom_site_label_H
_geom_hbond_atom_site_label_A
_geom_hbond_distance_DH
_geom_hbond_distance_HA
_geom_hbond_distance_DA
_geom_hbond_angle_DHA
_geom_hbond_site_symmetry_A
C32 H32A O1 0.99 2.21 3.148(7) 157.0 3_667
C27 H27 O1 0.95 2.31 3.236(5) 164.3 3_567
C26 H26 O1 0.95 2.41 3.131(5) 132.0 .
C8 H8 N1 1.00 2.52 3.482(5) 160.4 3_567
C6 H6 Cl1 0.95 2.68 3.409(4) 134.0 .
C2 H2 O1 0.95 2.36 2.921(5) 117.7 .
C32 H32A O1 0.99 2.21 3.148(7) 157.0 3_667
C27 H27 O1 0.95 2.31 3.236(5) 164.3 3_567
C26 H26 O1 0.95 2.41 3.131(5) 132.0 .
C8 H8 N1 1.00 2.52 3.482(5) 160.4 3_567
C6 H6 Cl1 0.95 2.68 3.409(4) 134.0 .
C6 H6 Cl1 0.95 2.68 3.409(4) 134.0 .
C2 H2 O1 0.95 2.36 2.921(5) 117.7 .
C6 H6 Cl1 0.95 2.68 3.409(4) 134.0 .
C8 H8 N1 1.00 2.52 3.482(5) 160.4 3_567
C26 H26 O1 0.95 2.41 3.131(5) 132.0 .
C27 H27 O1 0.95 2.31 3.236(5) 164.3 3_567
C32 H32A O1 0.99 2.21 3.148(7) 157.0 3_667
C2 H2 O1 0.95 2.36 2.921(5) 117.7 .
C6 H6 Cl1 0.95 2.68 3.409(4) 134.0 .
C8 H8 N1 1.00 2.52 3.482(5) 160.4 3_567
C26 H26 O1 0.95 2.41 3.131(5) 132.0 .
C27 H27 O1 0.95 2.31 3.236(5) 164.3 3_567
C32 H32A O1 0.99 2.21 3.148(7) 157.0 3_667

loop_
_geom_torsion_atom_site_label_1
_geom_torsion_atom_site_label_2
_geom_torsion_atom_site_label_3
_geom_torsion_atom_site_label_4
_geom_torsion
_geom_torsion_site_symmetry_1
_geom_torsion_site_symmetry_2
_geom_torsion_site_symmetry_3
_geom_torsion_site_symmetry_4
_geom_torsion_publ_flag
C6 C1 C2 C3 -1.3(7) . . . . ?
N1 C1 C2 C3 177.6(4) . . . . ?
C1 C2 C3 C4 1.2(8) . . . . ?
C2 C3 C4 C5 -0.1(8) . . . . ?
C3 C4 C5 C6 -0.9(8) . . . . ?
C2 C1 C6 C5 0.3(6) . . . . ?
N1 C1 C6 C5 -178.6(4) . . . . ?
C4 C5 C6 C1 0.8(7) . . . . ?
O1 C7 C8 P1 49.5(4) . . . . ?
N1 C7 C8 P1 -130.8(3) . . . . ?
O1 C7 C8 Pd1 172.8(3) . . . . ?
N1 C7 C8 Pd1 -7.4(3) . . . . ?
C14 C9 C10 C11 0.5(6) . . . . ?
P1 C9 C10 C11 -177.9(4) . . . . ?
C9 C10 C11 C12 -1.2(7) . . . . ?
C10 C11 C12 C13 1.4(8) . . . . ?
C11 C12 C13 C14 -0.9(8) . . . . ?
C12 C13 C14 C9 0.2(8) . . . . ?
C10 C9 C14 C13 0.0(7) . . . . ?
P1 C9 C14 C13 178.5(4) . . . . ?
C20 C15 C16 C17 -0.4(8) . . . . ?
P1 C15 C16 C17 -176.4(5) . . . . ?
C15 C16 C17 C18 -1.5(10) . . . . ?
C16 C17 C18 C19 0.7(11) . . . . ?
C17 C18 C19 C20 2.1(9) . . . . ?
C18 C19 C20 C15 -4.1(7) . . . . ?
C16 C15 C20 C19 3.2(6) . . . . ?
P1 C15 C20 C19 179.3(3) . . . . ?
C26 C21 C22 C23 1.1(6) . . . . ?
P1 C21 C22 C23 -176.3(3) . . . . ?
C21 C22 C23 C24 -1.1(6) . . . . ?
C22 C23 C24 C25 0.2(6) . . . . ?
C23 C24 C25 C26 0.6(6) . . . . ?
C24 C25 C26 C21 -0.6(6) . . . . ?
C22 C21 C26 C25 -0.3(6) . . . . ?
P1 C21 C26 C25 177.0(3) . . . . ?
N2 C27 C28 C29 -0.7(7) . . . . ?
C27 C28 C29 C30 0.7(7) . . . . ?
C28 C29 C30 C31 -0.1(8) . . . . ?
C29 C30 C31 N2 -0.5(8) . . . . ?
O1 C7 N1 C1 5.3(6) . . . . ?
C8 C7 N1 C1 -174.4(3) . . . . ?
O1 C7 N1 Pd1 -172.6(4) . . . . ?
C8 C7 N1 Pd1 7.7(3) . . . . ?
C6 C1 N1 C7 157.6(4) . . . . ?
C2 C1 N1 C7 -21.3(6) . . . . ?
C6 C1 N1 Pd1 -25.5(6) . . . . ?
C2 C1 N1 Pd1 155.7(3) . . . . ?
C28 C27 N2 C31 0.0(6) . . . . ?
C28 C27 N2 Pd1 -171.7(3) . . . . ?
C30 C31 N2 C27 0.6(7) . . . . ?
C30 C31 N2 Pd1 172.2(4) . . . . ?
C7 C8 P1 C15 161.0(3) . . . . ?
Pd1 C8 P1 C15 56.7(3) . . . . ?
C7 C8 P1 C21 -81.2(3) . . . . ?
Pd1 C8 P1 C21 174.42(19) . . . . ?
C7 C8 P1 C9 38.7(3) . . . . ?
Pd1 C8 P1 C9 -65.6(2) . . . . ?
C16 C15 P1 C8 -132.1(4) . . . . ?
C20 C15 P1 C8 51.9(4) . . . . ?
C16 C15 P1 C21 105.0(4) . . . . ?
C20 C15 P1 C21 -71.0(3) . . . . ?
C16 C15 P1 C9 -10.3(5) . . . . ?
C20 C15 P1 C9 173.7(3) . . . . ?
C26 C21 P1 C8 21.0(4) . . . . ?
C22 C21 P1 C8 -161.7(3) . . . . ?
C26 C21 P1 C15 141.8(3) . . . . ?
C22 C21 P1 C15 -40.8(3) . . . . ?
C26 C21 P1 C9 -100.5(3) . . . . ?
C22 C21 P1 C9 76.8(3) . . . . ?
C14 C9 P1 C8 -128.4(3) . . . . ?
C10 C9 P1 C8 50.1(4) . . . . ?
C14 C9 P1 C15 109.4(3) . . . . ?
C10 C9 P1 C15 -72.2(4) . . . . ?
C14 C9 P1 C21 -4.6(4) . . . . ?
C10 C9 P1 C21 173.9(3) . . . . ?
